data_4067765
loop_
_publ_author_name
'Diebolt, Olivier'
'Jur\<c\'ik, V\'aclav'
'Correa da Costa, Rosenildo'
'Braunstein, Pierre'
'Cavallo, Luigi'
'Nolan, Steven P.'
'Slawin, Alexandra M. Z.'
'Cazin, Catherine S. J.'

_publ_section_title
;
 Mixed Phosphite/N-Heterocyclic Carbene Complexes: Synthesis,
 Characterization and Catalytic Studies
;
_journal_issue 6
_journal_name_full Organometallics
_journal_page_first 1443
_journal_paper_doi 10.1021/om9011196
_journal_volume 29
_journal_year 2010
_chemical_formula_sum 'C45 H51 Cl2 N2 O3 P Pd'
_chemical_formula_weight 876.15
_chemical_name_systematic
;
 ?
;
_space_group_IT_number 33
_symmetry_cell_setting orthorhombic
_symmetry_space_group_name_Hall 'P 2c -2n'
_symmetry_space_group_name_H-M 'P n a 21'
_atom_sites_solution_hydrogens geom
_atom_sites_solution_primary direct
_atom_sites_solution_secondary difmap
_audit_creation_method SHELXL-97
_audit_update_record
;
2008-08-08 # Formatted by publCIF
;
_cell_angle_alpha 90.00
_cell_angle_beta 90.00
_cell_angle_gamma 90.00
_cell_formula_units_Z 4
_cell_length_a 17.5513(8)
_cell_length_b 14.6331(6)
_cell_length_c 19.4487(8)
_cell_measurement_reflns_used 7712
_cell_measurement_temperature 100(2)
_cell_measurement_theta_max 38.96
_cell_measurement_theta_min 2.77
_cell_volume 4995.0(4)
_computing_cell_refinement 'Bruker-Nonius Apex v1.0-22 2002'
_computing_data_collection 'Bruker-Nonius Apex v1.0-22 2002'
_computing_data_reduction 'SAINT+ Version 7.06A Bruker-Nonius, 2004'
_computing_molecular_graphics 'Shelxtl Version 6.12 (Sheldrick, 2001)'
_computing_publication_material 'Shelxtl Version 6.12 (Sheldrick, 2001)'
_computing_structure_refinement 'Shelxtl Version 6.12 (Sheldrick, 2001)'
_computing_structure_solution 'Shelxtl Version 6.12 (Sheldrick, 2001)'
_diffrn_ambient_temperature 100(2)
_diffrn_detector_area_resol_mean 512
_diffrn_detector_type '4K CCD area detector APEX II'
_diffrn_measured_fraction_theta_full 0.855
_diffrn_measured_fraction_theta_max 0.855
_diffrn_measurement_device_type 'Kappa 4-axis goniometer bruker-nonius'
_diffrn_measurement_method
;
 Fullsphere data collection, phi and omega scans
;
_diffrn_radiation_monochromator 'Multilayer Montel 200 mirrors'
_diffrn_radiation_type MoK\a
_diffrn_radiation_wavelength 0.71073
_diffrn_reflns_av_R_equivalents 0.0324
_diffrn_reflns_av_sigmaI/netI 0.0327
_diffrn_reflns_limit_h_max 28
_diffrn_reflns_limit_h_min -21
_diffrn_reflns_limit_k_max 25
_diffrn_reflns_limit_k_min -10
_diffrn_reflns_limit_l_max 34
_diffrn_reflns_limit_l_min -18
_diffrn_reflns_number 66294
_diffrn_reflns_theta_full 39.39
_diffrn_reflns_theta_max 39.39
_diffrn_reflns_theta_min 2.77
_diffrn_source 'rotating anode X-ray tube'
_diffrn_source_current 90
_diffrn_source_power 50
_diffrn_source_size '3 mm x 0.3 mm fine focus'
_diffrn_source_type 'Bruker-Nonius FR 591'
_exptl_absorpt_coefficient_mu 0.546
_exptl_absorpt_correction_T_max 1.000000
_exptl_absorpt_correction_T_min 0.710250
_exptl_absorpt_correction_type empirical
_exptl_absorpt_process_details
; 
 SADABS Version 2.1 2003 Bruker-Nonius
 Blessing, Acta Cryst. (1995) A51 33-38
;
_exptl_crystal_density_diffrn 1.165
_exptl_crystal_density_method 'not measured'
_exptl_crystal_description Block
_exptl_crystal_F_000 1816
_exptl_crystal_size_max 0.40
_exptl_crystal_size_mid 0.40
_exptl_crystal_size_min 0.30
_platon_squeeze_details
; 
 The structure contains disordered dichloromethane molecules which could not be
 properly refined. the potential solvent accessible void volume is 1016.1 cubic
 angstroms.
 For Squeeze the following program was used:
 A.L.Spek (1990) Acta Cryst. A46, C34
 PLATON -A Multipurpose Crystallographic Tool
 Utrecht University, Utrecht, The Netherlands
 A.L.Spek (2003).
;
_refine_diff_density_max 1.308
_refine_diff_density_min -1.386
_refine_diff_density_rms 0.085
_refine_ls_abs_structure_details 'Flack H D (1983), Acta Cryst. A39, 876-881'
_refine_ls_abs_structure_Flack -0.021(16)
_refine_ls_extinction_method none
_refine_ls_goodness_of_fit_ref 1.059
_refine_ls_hydrogen_treatment noref
_refine_ls_matrix_type full
_refine_ls_number_parameters 495
_refine_ls_number_reflns 18034
_refine_ls_number_restraints 1
_refine_ls_restrained_S_all 1.059
_refine_ls_R_factor_all 0.0446
_refine_ls_R_factor_gt 0.0350
_refine_ls_shift/su_max 0.003
_refine_ls_shift/su_mean 0.000
_refine_ls_structure_factor_coef Fsqd
_refine_ls_weighting_details 'calc w=1/[\s^2^(Fo^2^)+(0.0706P)^2^+0.0000P] where P=(Fo^2^+2Fc^2^)/3'
_refine_ls_weighting_scheme calc
_refine_ls_wR_factor_gt 0.1040
_refine_ls_wR_factor_ref 0.1095
_reflns_number_gt 14866
_reflns_number_total 18034
_reflns_threshold_expression >2sigma(I)
_cod_data_source_file om9011196_si_001.cif
_cod_data_source_block 6d
_cod_depositor_comments
;
The following automatic conversions were performed:

'_symmetry_cell_setting' value 'Orthorhombic' changed to
'orthorhombic' according to
/home/saulius/struct/CIF-dictionaries/cif_core.dic dictionary named
'cif_core.dic' version 2.4.1 from 2010-06-29.

Automatic conversion script
Id: cif_fix_values 1715 2011-07-08 13:25:40Z adriana 
;
_cod_original_sg_symbol_H-M Pna2(1)
_cod_database_code 4067765

loop_
_symmetry_equiv_pos_as_xyz
'x, y, z'
'-x, -y, z+1/2'
'x+1/2, -y+1/2, z'
'-x+1/2, y+1/2, z+1/2'

loop_
_atom_site_label
_atom_site_type_symbol
_atom_site_fract_x
_atom_site_fract_y
_atom_site_fract_z
_atom_site_U_iso_or_equiv
_atom_site_adp_type
_atom_site_occupancy
_atom_site_symmetry_multiplicity
_atom_site_calc_flag
_atom_site_refinement_flags
Pd1 Pd 0.780969(7) 0.880999(6) 0.620698(10) 0.01787(3) Uani 1 1 d .
C1 C 0.89849(13) 0.86995(11) 0.77054(11) 0.0234(4) Uani 1 1 d .
Cl1 Cl 0.85262(3) 0.74939(2) 0.61806(4) 0.03049(9) Uani 1 1 d .
P1 P 0.89057(3) 0.95234(3) 0.65102(3) 0.02180(9) Uani 1 1 d .
O1 O 0.93581(9) 0.91094(10) 0.71499(8) 0.0260(3) Uani 1 1 d .
N1 N 0.65702(11) 0.78838(10) 0.53474(10) 0.0247(3) Uani 1 1 d .
Cl2 Cl 0.71417(3) 1.01487(2) 0.62054(6) 0.03439(10) Uani 1 1 d .
C2 C 0.93401(15) 0.79364(13) 0.79814(12) 0.0304(4) Uani 1 1 d .
H2 H 0.9803 0.7714 0.7792 0.036 Uiso 1 1 calc R
O2 O 0.87949(10) 1.05738(9) 0.66931(10) 0.0325(4) Uani 1 1 d .
N2 N 0.62549(11) 0.79170(10) 0.64137(9) 0.0242(3) Uani 1 1 d .
C3 C 0.90066(18) 0.75057(15) 0.85376(14) 0.0385(6) Uani 1 1 d .
H3 H 0.9239 0.6978 0.8730 0.046 Uiso 1 1 calc R
O3 O 0.96284(10) 0.94773(9) 0.60097(8) 0.0275(3) Uani 1 1 d .
C4 C 0.83399(19) 0.78352(17) 0.88155(14) 0.0395(6) Uani 1 1 d .
H4 H 0.8119 0.7539 0.9202 0.047 Uiso 1 1 calc R
C5 C 0.79897(18) 0.85971(17) 0.85336(14) 0.0349(5) Uani 1 1 d .
H5 H 0.7526 0.8816 0.8724 0.042 Uiso 1 1 calc R
C6 C 0.83140(14) 0.90456(13) 0.79719(12) 0.0286(4) Uani 1 1 d .
H6 H 0.8081 0.9572 0.7779 0.034 Uiso 1 1 calc R
C7 C 0.92520(15) 1.11084(12) 0.71268(15) 0.0320(5) Uani 1 1 d .
C8 C 0.88785(18) 1.15364(17) 0.76626(17) 0.0424(6) Uani 1 1 d .
H8 H 0.8349 1.1442 0.7733 0.051 Uiso 1 1 calc R
C9 C 0.9291(2) 1.2110(2) 0.80988(19) 0.0534(8) Uani 1 1 d .
H9 H 0.9042 1.2395 0.8475 0.064 Uiso 1 1 calc R
C10 C 1.0044(2) 1.22633(18) 0.7990(2) 0.0533(8) Uani 1 1 d .
H10 H 1.0316 1.2670 0.8282 0.064 Uiso 1 1 calc R
C11 C 1.0416(2) 1.1829(2) 0.7455(2) 0.0564(9) Uani 1 1 d .
H11 H 1.0945 1.1931 0.7384 0.068 Uiso 1 1 calc R
C12 C 1.0016(2) 1.12384(18) 0.7019(2) 0.0473(7) Uani 1 1 d .
H12 H 1.0269 1.0933 0.6655 0.057 Uiso 1 1 calc R
C13 C 0.95899(14) 0.97025(13) 0.53071(12) 0.0267(4) Uani 1 1 d .
C14 C 0.9192(3) 0.9175(3) 0.48576(16) 0.0619(11) Uani 1 1 d .
H14 H 0.8906 0.8663 0.5012 0.074 Uiso 1 1 calc R
C15 C 0.9218(3) 0.9411(4) 0.41596(19) 0.0825(17) Uani 1 1 d .
H15 H 0.8925 0.9069 0.3840 0.099 Uiso 1 1 calc R
C16 C 0.9651(2) 1.0111(3) 0.39301(16) 0.0543(8) Uani 1 1 d .
H16 H 0.9642 1.0283 0.3459 0.065 Uiso 1 1 calc R
C17 C 1.0090(4) 1.0557(4) 0.4379(2) 0.100(2) Uani 1 1 d .
H17 H 1.0446 1.0996 0.4217 0.120 Uiso 1 1 calc R
C18 C 1.0033(3) 1.0388(3) 0.5083(2) 0.0830(18) Uani 1 1 d .
H18 H 1.0306 1.0755 0.5402 0.100 Uiso 1 1 calc R
C19 C 0.68272(11) 0.81380(10) 0.59752(10) 0.0205(3) Uani 1 1 d .
C20 C 0.58423(16) 0.75165(15) 0.53958(13) 0.0327(5) Uani 1 1 d .
H20 H 0.5540 0.7295 0.5027 0.039 Uiso 1 1 calc R
C21 C 0.56464(15) 0.75344(15) 0.60647(13) 0.0341(5) Uani 1 1 d .
H21 H 0.5181 0.7325 0.6259 0.041 Uiso 1 1 calc R
C22 C 0.69641(17) 0.79782(16) 0.47005(13) 0.0330(5) Uani 1 1 d .
C23 C 0.7403(2) 0.7246(3) 0.44612(19) 0.0563(9) Uani 1 1 d .
C24 C 0.7725(3) 0.7357(5) 0.3798(3) 0.091(2) Uani 1 1 d .
H24 H 0.8039 0.6885 0.3619 0.109 Uiso 1 1 calc R
C25 C 0.7605(3) 0.8096(5) 0.3416(2) 0.0894(19) Uani 1 1 d .
H25 H 0.7819 0.8135 0.2968 0.107 Uiso 1 1 calc R
C26 C 0.7174(3) 0.8801(4) 0.3665(2) 0.081(2) Uani 1 1 d .
H26 H 0.7103 0.9327 0.3387 0.097 Uiso 1 1 calc R
C27 C 0.6833(2) 0.87732(18) 0.43191(15) 0.0438(7) Uani 1 1 d .
C28 C 0.7477(4) 0.6361(3) 0.4877(3) 0.089(2) Uani 1 1 d .
H28 H 0.7384 0.6513 0.5371 0.106 Uiso 1 1 calc R
C29 C 0.6872(5) 0.5681(3) 0.4653(4) 0.119(3) Uani 1 1 d .
H29A H 0.6907 0.5131 0.4939 0.178 Uiso 1 1 calc R
H29B H 0.6953 0.5518 0.4170 0.178 Uiso 1 1 calc R
H29C H 0.6367 0.5956 0.4707 0.178 Uiso 1 1 calc R
C30 C 0.8267(6) 0.5916(7) 0.4824(4) 0.185(6) Uani 1 1 d .
H30A H 0.8418 0.5681 0.5276 0.278 Uiso 1 1 calc R
H30B H 0.8639 0.6371 0.4670 0.278 Uiso 1 1 calc R
H30C H 0.8249 0.5411 0.4493 0.278 Uiso 1 1 calc R
C31 C 0.6332(3) 0.95313(18) 0.45745(17) 0.0622(11) Uani 1 1 d .
H31 H 0.6259 0.9450 0.5081 0.075 Uiso 1 1 calc R
C32 C 0.6710(5) 1.0472(3) 0.4452(3) 0.110(3) Uani 1 1 d .
H32A H 0.6733 1.0596 0.3958 0.165 Uiso 1 1 calc R
H32B H 0.7227 1.0467 0.4642 0.165 Uiso 1 1 calc R
H32C H 0.6409 1.0949 0.4679 0.165 Uiso 1 1 calc R
C33 C 0.5562(4) 0.9491(3) 0.4236(3) 0.0884(19) Uani 1 1 d .
H33A H 0.5342 0.8881 0.4300 0.133 Uiso 1 1 calc R
H33B H 0.5616 0.9616 0.3743 0.133 Uiso 1 1 calc R
H33C H 0.5226 0.9949 0.4443 0.133 Uiso 1 1 calc R
C34 C 0.62771(15) 0.79228(14) 0.71522(12) 0.0281(4) Uani 1 1 d .
C35 C 0.59337(17) 0.86463(18) 0.75143(15) 0.0380(6) Uani 1 1 d .
C36 C 0.5896(2) 0.8561(2) 0.82332(16) 0.0471(7) Uani 1 1 d .
H36 H 0.5676 0.9043 0.8494 0.057 Uiso 1 1 calc R
C37 C 0.6167(2) 0.7801(3) 0.85707(16) 0.0538(8) Uani 1 1 d .
H37 H 0.6119 0.7753 0.9056 0.065 Uiso 1 1 calc R
C38 C 0.6514(2) 0.7100(2) 0.81944(15) 0.0469(7) Uani 1 1 d .
H38 H 0.6706 0.6581 0.8431 0.056 Uiso 1 1 calc R
C39 C 0.65828(15) 0.71446(16) 0.74804(12) 0.0323(5) Uani 1 1 d .
C40 C 0.55824(18) 0.94617(16) 0.71705(19) 0.0443(7) Uani 1 1 d .
H40 H 0.5758 0.9476 0.6681 0.053 Uiso 1 1 calc R
C41 C 0.5819(3) 1.0358(2) 0.7515(2) 0.0685(12) Uani 1 1 d .
H41A H 0.6374 1.0421 0.7494 0.103 Uiso 1 1 calc R
H41B H 0.5654 1.0354 0.7996 0.103 Uiso 1 1 calc R
H41C H 0.5580 1.0872 0.7275 0.103 Uiso 1 1 calc R
C42 C 0.4711(2) 0.9377(2) 0.7175(3) 0.0617(11) Uani 1 1 d .
H42A H 0.4537 0.9241 0.7643 0.092 Uiso 1 1 calc R
H42B H 0.4556 0.8883 0.6866 0.092 Uiso 1 1 calc R
H42C H 0.4485 0.9953 0.7020 0.092 Uiso 1 1 calc R
C43 C 0.69456(17) 0.63767(16) 0.70871(15) 0.0354(5) Uani 1 1 d .
H43 H 0.7078 0.6613 0.6620 0.042 Uiso 1 1 calc R
C44 C 0.7683(2) 0.6046(3) 0.7426(2) 0.0519(9) Uani 1 1 d .
H44A H 0.7568 0.5798 0.7882 0.078 Uiso 1 1 calc R
H44B H 0.8037 0.6560 0.7471 0.078 Uiso 1 1 calc R
H44C H 0.7915 0.5569 0.7141 0.078 Uiso 1 1 calc R
C45 C 0.6383(2) 0.5573(2) 0.6992(2) 0.0522(8) Uani 1 1 d .
H45A H 0.5911 0.5799 0.6783 0.078 Uiso 1 1 calc R
H45B H 0.6269 0.5301 0.7441 0.078 Uiso 1 1 calc R
H45C H 0.6613 0.5111 0.6692 0.078 Uiso 1 1 calc R

loop_
_atom_site_aniso_label
_atom_site_aniso_U_11
_atom_site_aniso_U_22
_atom_site_aniso_U_33
_atom_site_aniso_U_23
_atom_site_aniso_U_13
_atom_site_aniso_U_12
Pd1 0.01425(7) 0.01979(4) 0.01957(5) 0.00024(5) 0.00012(7) -0.00150(3)
C1 0.0189(11) 0.0281(7) 0.0231(8) -0.0029(5) -0.0004(7) -0.0024(5)
Cl1 0.0196(2) 0.02308(12) 0.0488(3) -0.0022(2) -0.0002(3) 0.00093(11)
P1 0.0157(3) 0.02306(15) 0.0267(2) 0.00008(14) -0.00094(19) -0.00190(13)
O1 0.0171(8) 0.0341(6) 0.0268(7) 0.0032(5) -0.0014(6) -0.0022(5)
N1 0.0237(11) 0.0249(6) 0.0254(7) 0.0011(5) -0.0021(7) -0.0051(5)
Cl2 0.0214(2) 0.02379(13) 0.0580(3) -0.0007(3) -0.0051(3) 0.00174(11)
C2 0.0289(13) 0.0316(8) 0.0307(10) 0.0009(7) 0.0008(9) 0.0053(7)
O2 0.0222(9) 0.0263(5) 0.0490(10) -0.0069(5) -0.0102(7) 0.0008(5)
N2 0.0178(9) 0.0296(6) 0.0252(7) 0.0024(5) -0.0015(6) -0.0059(5)
C3 0.0429(17) 0.0364(9) 0.0364(12) 0.0074(8) 0.0042(11) 0.0049(9)
O3 0.0178(8) 0.0359(6) 0.0287(6) 0.0053(5) 0.0018(6) -0.0011(5)
C4 0.0448(18) 0.0392(10) 0.0344(12) 0.0040(8) 0.0047(11) -0.0051(9)
C5 0.0304(14) 0.0390(9) 0.0352(12) -0.0023(9) 0.0081(10) -0.0018(9)
C6 0.0239(12) 0.0297(7) 0.0323(10) -0.0006(7) 0.0020(8) -0.0007(7)
C7 0.0244(13) 0.0258(7) 0.0458(13) -0.0055(7) -0.0068(10) -0.0013(6)
C8 0.0329(16) 0.0405(10) 0.0537(16) -0.0157(10) 0.0018(12) -0.0052(9)
C9 0.052(2) 0.0466(13) 0.062(2) -0.0227(13) -0.0032(16) -0.0042(12)
C10 0.052(2) 0.0403(11) 0.068(2) -0.0171(12) -0.0166(17) -0.0074(11)
C11 0.0255(18) 0.0598(15) 0.084(3) -0.0243(16) -0.0048(16) -0.0130(11)
C12 0.0280(18) 0.0489(13) 0.065(2) -0.0188(12) -0.0005(15) -0.0076(9)
C13 0.0198(12) 0.0316(7) 0.0287(9) 0.0031(6) 0.0021(8) -0.0014(6)
C14 0.062(3) 0.090(2) 0.0335(14) -0.0117(15) 0.0077(15) -0.046(2)
C15 0.069(3) 0.147(4) 0.0311(15) -0.0110(19) 0.0036(17) -0.056(3)
C16 0.048(2) 0.083(2) 0.0321(13) 0.0152(13) -0.0038(13) -0.0063(15)
C17 0.132(5) 0.120(4) 0.048(2) 0.040(2) -0.017(3) -0.083(4)
C18 0.109(4) 0.099(3) 0.0413(17) 0.0270(17) -0.021(2) -0.075(3)
C19 0.0166(10) 0.0219(5) 0.0230(7) 0.0008(5) -0.0025(7) -0.0008(5)
C20 0.0255(13) 0.0406(9) 0.0321(10) 0.0027(8) -0.0084(9) -0.0134(8)
C21 0.0229(13) 0.0410(9) 0.0384(13) 0.0055(7) -0.0051(9) -0.0123(7)
C22 0.0242(14) 0.0470(10) 0.0277(10) -0.0097(8) -0.0001(9) -0.0078(8)
C23 0.0327(19) 0.085(2) 0.0514(18) -0.0397(16) -0.0102(15) 0.0071(15)
C24 0.031(3) 0.179(6) 0.062(3) -0.073(4) 0.0018(18) 0.003(2)
C25 0.064(3) 0.164(5) 0.0403(19) -0.037(3) 0.021(2) -0.050(3)
C26 0.098(5) 0.114(4) 0.0308(16) 0.0024(17) 0.0106(18) -0.065(3)
C27 0.052(2) 0.0541(13) 0.0250(10) 0.0009(8) 0.0007(12) -0.0242(12)
C28 0.103(4) 0.075(2) 0.088(3) -0.052(2) -0.049(3) 0.053(3)
C29 0.180(7) 0.0504(19) 0.125(5) -0.039(3) -0.069(5) 0.021(3)
C30 0.189(9) 0.230(9) 0.137(6) -0.130(7) -0.084(6) 0.171(8)
C31 0.113(4) 0.0363(11) 0.0371(14) 0.0094(9) -0.0207(18) 0.0003(14)
C32 0.228(8) 0.0432(15) 0.059(2) 0.0205(16) -0.003(4) -0.025(3)
C33 0.113(5) 0.084(3) 0.068(3) -0.010(2) -0.040(3) 0.042(3)
C34 0.0187(13) 0.0397(9) 0.0258(9) 0.0015(7) -0.0010(8) -0.0078(7)
C35 0.0269(15) 0.0485(11) 0.0385(13) -0.0110(10) 0.0067(11) -0.0151(9)
C36 0.0312(18) 0.0729(16) 0.0372(13) -0.0201(13) 0.0103(12) -0.0170(13)
C37 0.039(2) 0.096(2) 0.0265(11) -0.0021(13) 0.0027(12) -0.0220(16)
C38 0.0330(19) 0.0790(18) 0.0287(11) 0.0150(12) -0.0013(11) -0.0113(13)
C39 0.0217(13) 0.0473(10) 0.0278(9) 0.0087(8) -0.0013(9) -0.0083(8)
C40 0.0349(17) 0.0353(9) 0.0626(18) -0.0105(10) 0.0099(14) -0.0061(8)
C41 0.078(3) 0.0440(13) 0.084(3) -0.0259(15) 0.032(2) -0.0192(15)
C42 0.038(2) 0.0426(12) 0.105(3) 0.0048(15) 0.008(2) 0.0004(11)
C43 0.0227(14) 0.0452(10) 0.0382(12) 0.0147(9) 0.0003(10) 0.0004(8)
C44 0.0266(18) 0.0690(18) 0.060(2) 0.0275(16) -0.0090(15) 0.0028(12)
C45 0.0292(19) 0.0525(14) 0.075(2) -0.0029(14) 0.0012(16) -0.0024(10)

loop_
_atom_type_symbol
_atom_type_description
_atom_type_scat_dispersion_real
_atom_type_scat_dispersion_imag
_atom_type_scat_source
C C 0.0033 0.0016 'International Tables Vol C Tables 4.2.6.8 and 6.1.1.4'
H H 0.0000 0.0000 'International Tables Vol C Tables 4.2.6.8 and 6.1.1.4'
N N 0.0061 0.0033 'International Tables Vol C Tables 4.2.6.8 and 6.1.1.4'
O O 0.0106 0.0060 'International Tables Vol C Tables 4.2.6.8 and 6.1.1.4'
P P 0.1023 0.0942 'International Tables Vol C Tables 4.2.6.8 and 6.1.1.4'
Cl Cl 0.1484 0.1585 'International Tables Vol C Tables 4.2.6.8 and 6.1.1.4'
Pd Pd -0.9988 1.0072 'International Tables Vol C Tables 4.2.6.8 and 6.1.1.4'

loop_
_geom_angle_atom_site_label_1
_geom_angle_atom_site_label_2
_geom_angle_atom_site_label_3
_geom_angle
C19 Pd1 P1 177.43(5)
C19 Pd1 Cl2 88.81(5)
P1 Pd1 Cl2 92.348(17)
C19 Pd1 Cl1 93.08(5)
P1 Pd1 Cl1 85.837(17)
Cl2 Pd1 Cl1 177.38(3)
C6 C1 C2 122.2(2)
C6 C1 O1 122.10(18)
C2 C1 O1 115.7(2)
O2 P1 O1 104.69(9)
O2 P1 O3 105.89(9)
O1 P1 O3 93.65(9)
O2 P1 Pd1 113.56(7)
O1 P1 Pd1 116.77(6)
O3 P1 Pd1 119.67(7)
C1 O1 P1 122.15(15)
C19 N1 C20 110.58(19)
C19 N1 C22 126.93(19)
C20 N1 C22 122.5(2)
C3 C2 C1 118.7(2)
C7 O2 P1 127.15(15)
C19 N2 C21 111.07(19)
C19 N2 C34 127.36(19)
C21 N2 C34 120.91(19)
C4 C3 C2 120.5(2)
C13 O3 P1 122.86(15)
C3 C4 C5 120.2(2)
C4 C5 C6 120.5(3)
C1 C6 C5 117.9(2)
C12 C7 C8 121.1(2)
C12 C7 O2 123.1(3)
C8 C7 O2 115.8(2)
C7 C8 C9 119.0(3)
C10 C9 C8 120.7(3)
C9 C10 C11 120.0(3)
C10 C11 C12 120.1(3)
C7 C12 C11 119.0(3)
C18 C13 C14 120.9(3)
C18 C13 O3 117.5(2)
C14 C13 O3 121.1(2)
C13 C14 C15 117.8(3)
C16 C15 C14 121.7(3)
C17 C16 C15 118.6(3)
C16 C17 C18 120.9(3)
C13 C18 C17 119.5(3)
N1 C19 N2 104.76(17)
N1 C19 Pd1 127.93(15)
N2 C19 Pd1 127.09(14)
C21 C20 N1 107.0(2)
C20 C21 N2 106.5(2)
C27 C22 C23 123.4(3)
C27 C22 N1 117.6(2)
C23 C22 N1 118.7(3)
C22 C23 C24 115.7(4)
C22 C23 C28 121.2(4)
C24 C23 C28 123.0(4)
C25 C24 C23 122.6(5)
C24 C25 C26 120.2(4)
C25 C26 C27 122.3(5)
C22 C27 C26 115.7(4)
C22 C27 C31 122.4(3)
C26 C27 C31 121.9(3)
C29 C28 C23 110.0(4)
C29 C28 C30 109.5(5)
C23 C28 C30 113.6(8)
C27 C31 C33 110.6(3)
C27 C31 C32 110.8(5)
C33 C31 C32 110.7(4)
C35 C34 C39 122.9(2)
C35 C34 N2 119.5(2)
C39 C34 N2 117.2(2)
C36 C35 C34 116.8(3)
C36 C35 C40 119.6(3)
C34 C35 C40 123.5(3)
C37 C36 C35 122.0(3)
C36 C37 C38 119.6(3)
C39 C38 C37 121.6(3)
C38 C39 C34 117.0(3)
C38 C39 C43 120.6(2)
C34 C39 C43 122.3(2)
C35 C40 C41 112.0(3)
C35 C40 C42 110.0(2)
C41 C40 C42 109.7(3)
C39 C43 C44 112.1(3)
C39 C43 C45 111.1(2)
C44 C43 C45 110.5(2)

loop_
_geom_bond_atom_site_label_1
_geom_bond_atom_site_label_2
_geom_bond_distance
Pd1 C19 2.0357(19)
Pd1 P1 2.2666(5)
Pd1 Cl2 2.2830(4)
Pd1 Cl1 2.3006(4)
C1 C6 1.383(3)
C1 C2 1.387(3)
C1 O1 1.399(3)
P1 O2 1.5898(14)
P1 O1 1.5954(16)
P1 O3 1.6003(18)
N1 C19 1.354(3)
N1 C20 1.389(3)
N1 C22 1.442(3)
C2 C3 1.382(4)
O2 C7 1.402(3)
N2 C19 1.357(3)
N2 C21 1.384(3)
N2 C34 1.437(3)
C3 C4 1.376(4)
O3 C13 1.407(3)
C4 C5 1.386(4)
C5 C6 1.396(3)
C7 C12 1.370(4)
C7 C8 1.381(4)
C8 C9 1.395(4)
C9 C10 1.358(5)
C10 C11 1.383(5)
C11 C12 1.400(4)
C13 C18 1.342(4)
C13 C14 1.359(4)
C14 C15 1.401(5)
C15 C16 1.351(6)
C16 C17 1.335(6)
C17 C18 1.395(5)
C20 C21 1.346(4)
C22 C27 1.399(4)
C22 C23 1.400(4)
C23 C24 1.418(7)
C23 C28 1.531(7)
C24 C25 1.328(9)
C25 C26 1.368(9)
C26 C27 1.406(5)
C27 C31 1.500(6)
C28 C29 1.519(9)
C28 C30 1.535(8)
C31 C33 1.505(7)
C31 C32 1.546(5)
C34 C35 1.407(4)
C34 C39 1.411(3)
C35 C36 1.405(4)
C35 C40 1.500(5)
C36 C37 1.376(6)
C37 C38 1.399(5)
C38 C39 1.395(4)
C39 C43 1.501(4)
C40 C41 1.530(4)
C40 C42 1.534(5)
C43 C44 1.530(4)
C43 C45 1.546(4)

loop_
_geom_torsion_atom_site_label_1
_geom_torsion_atom_site_label_2
_geom_torsion_atom_site_label_3
_geom_torsion_atom_site_label_4
_geom_torsion
C19 Pd1 P1 O2 -109.5(12)
Cl2 Pd1 P1 O2 7.23(9)
Cl1 Pd1 P1 O2 -174.67(9)
C19 Pd1 P1 O1 12.5(12)
Cl2 Pd1 P1 O1 129.22(7)
Cl1 Pd1 P1 O1 -52.68(7)
C19 Pd1 P1 O3 124.2(12)
Cl2 Pd1 P1 O3 -119.09(7)
Cl1 Pd1 P1 O3 59.01(7)
C6 C1 O1 P1 -39.5(3)
C2 C1 O1 P1 141.91(18)
O2 P1 O1 C1 93.47(16)
O3 P1 O1 C1 -159.05(14)
Pd1 P1 O1 C1 -33.05(16)
C6 C1 C2 C3 0.5(4)
O1 C1 C2 C3 179.1(2)
O1 P1 O2 C7 25.7(2)
O3 P1 O2 C7 -72.6(2)
Pd1 P1 O2 C7 154.1(2)
C1 C2 C3 C4 -0.7(4)
O2 P1 O3 C13 -78.32(16)
O1 P1 O3 C13 175.29(14)
Pd1 P1 O3 C13 51.52(15)
C2 C3 C4 C5 0.9(4)
C3 C4 C5 C6 -0.9(4)
C2 C1 C6 C5 -0.5(3)
O1 C1 C6 C5 -179.1(2)
C4 C5 C6 C1 0.7(4)
P1 O2 C7 C12 58.5(4)
P1 O2 C7 C8 -124.1(2)
C12 C7 C8 C9 0.0(4)
O2 C7 C8 C9 -177.4(3)
C7 C8 C9 C10 1.5(5)
C8 C9 C10 C11 -1.9(6)
C9 C10 C11 C12 0.8(6)
C8 C7 C12 C11 -1.1(5)
O2 C7 C12 C11 176.1(3)
C10 C11 C12 C7 0.7(6)
P1 O3 C13 C18 120.2(4)
P1 O3 C13 C14 -67.8(3)
C18 C13 C14 C15 -4.4(7)
O3 C13 C14 C15 -176.2(4)
C13 C14 C15 C16 3.0(9)
C14 C15 C16 C17 3.3(10)
C15 C16 C17 C18 -8.3(10)
C14 C13 C18 C17 -0.4(8)
O3 C13 C18 C17 171.7(5)
C16 C17 C18 C13 7.0(10)
C20 N1 C19 N2 0.5(2)
C22 N1 C19 N2 179.5(2)
C20 N1 C19 Pd1 -174.35(14)
C22 N1 C19 Pd1 4.6(3)
C21 N2 C19 N1 -0.3(2)
C34 N2 C19 N1 170.32(19)
C21 N2 C19 Pd1 174.63(15)
C34 N2 C19 Pd1 -14.7(3)
P1 Pd1 C19 N1 -147.7(11)
Cl2 Pd1 C19 N1 95.54(16)
Cl1 Pd1 C19 N1 -82.63(16)
P1 Pd1 C19 N2 38.5(13)
Cl2 Pd1 C19 N2 -78.26(15)
Cl1 Pd1 C19 N2 103.57(15)
C19 N1 C20 C21 -0.6(3)
C22 N1 C20 C21 -179.6(2)
N1 C20 C21 N2 0.4(3)
C19 N2 C21 C20 0.0(3)
C34 N2 C21 C20 -171.4(2)
C19 N1 C22 C27 -92.1(3)
C20 N1 C22 C27 86.8(3)
C19 N1 C22 C23 93.1(3)
C20 N1 C22 C23 -88.0(3)
C27 C22 C23 C24 0.8(5)
N1 C22 C23 C24 175.2(3)
C27 C22 C23 C28 -175.2(3)
N1 C22 C23 C28 -0.8(5)
C22 C23 C24 C25 -1.7(6)
C28 C23 C24 C25 174.2(5)
C23 C24 C25 C26 1.9(7)
C24 C25 C26 C27 -1.1(7)
C23 C22 C27 C26 0.0(5)
N1 C22 C27 C26 -174.5(3)
C23 C22 C27 C31 177.2(3)
N1 C22 C27 C31 2.7(4)
C25 C26 C27 C22 0.2(6)
C25 C26 C27 C31 -177.1(4)
C22 C23 C28 C29 92.4(5)
C24 C23 C28 C29 -83.3(7)
C22 C23 C28 C30 -144.4(4)
C24 C23 C28 C30 39.9(6)
C22 C27 C31 C33 -101.5(4)
C26 C27 C31 C33 75.5(5)
C22 C27 C31 C32 135.3(3)
C26 C27 C31 C32 -47.6(5)
C19 N2 C34 C35 102.8(3)
C21 N2 C34 C35 -87.4(3)
C19 N2 C34 C39 -83.3(3)
C21 N2 C34 C39 86.5(3)
C39 C34 C35 C36 -0.8(4)
N2 C34 C35 C36 172.8(2)
C39 C34 C35 C40 -177.8(2)
N2 C34 C35 C40 -4.3(4)
C34 C35 C36 C37 -1.2(4)
C40 C35 C36 C37 176.0(3)
C35 C36 C37 C38 2.0(5)
C36 C37 C38 C39 -0.9(5)
C37 C38 C39 C34 -0.9(4)
C37 C38 C39 C43 -179.0(3)
C35 C34 C39 C38 1.8(4)
N2 C34 C39 C38 -171.9(2)
C35 C34 C39 C43 179.8(2)
N2 C34 C39 C43 6.1(4)
C36 C35 C40 C41 48.7(4)
C34 C35 C40 C41 -134.4(3)
C36 C35 C40 C42 -73.7(4)
C34 C35 C40 C42 103.3(4)
C38 C39 C43 C44 -45.3(3)
C34 C39 C43 C44 136.7(3)
C38 C39 C43 C45 78.9(3)
C34 C39 C43 C45 -99.1(3)

loop_
_platon_squeeze_void_nr
_platon_squeeze_void_average_x
_platon_squeeze_void_average_y
_platon_squeeze_void_average_z
_platon_squeeze_void_volume
_platon_squeeze_void_count_electrons
1 0.475 0.250 0.583 505.1 6.8
2 0.483 -0.250 0.083 505.1 6.7
